data_7152855
loop_
_publ_author_name
'Webber, Matthew J'
'Warren, Sarah A'
'Grainger, Damian M'
'Weston, Matthew'
'Clark, Stacy'
'Woodhead, Steven J'
'Powell, Lyn'
'Stokes, Stephen'
'Alanine, Alexander'
'Stonehouse, Jeffrey P'
'Frampton, Christopher S'
'White, Andrew J P'
'Spivey, Alan C'

_publ_section_title
;
 Towards the enantioselective synthesis of (-)-euonyminol--preparation of
 a fully functionalised lower-rim model.
;
_journal_issue 15
_journal_name_full 'Organic &amp; biomolecular chemistry'
_journal_page_first 2514
_journal_page_last 2533
_journal_paper_doi 10.1039/c3ob27187k
_journal_volume 11
_journal_year 2013
_chemical_formula_sum 'C40 H47 N O7'
_chemical_formula_weight 653.79
_chemical_name_common 04csf005
_chemical_name_systematic
;
?
;
_space_group_IT_number 2
_symmetry_cell_setting triclinic
_symmetry_space_group_name_Hall '-P 1'
_symmetry_space_group_name_H-M 'P -1'
_atom_sites_solution_hydrogens geom
_atom_sites_solution_primary direct
_atom_sites_solution_secondary difmap
_audit_creation_method SHELXL-97
_cell_angle_alpha 108.132(3)
_cell_angle_beta 103.266(3)
_cell_angle_gamma 110.833(4)
_cell_formula_units_Z 2
_cell_length_a 10.6749(8)
_cell_length_b 11.6338(9)
_cell_length_c 17.3660(11)
_cell_measurement_reflns_used 6755
_cell_measurement_temperature 273(1)
_cell_measurement_theta_max 36.881
_cell_measurement_theta_min 2.227
_cell_volume 1769.5(2)
_computing_cell_refinement 'Bruker SMART'
_computing_data_collection 'Bruker SMART'
_computing_data_reduction 'Bruker SAINT'
_computing_molecular_graphics 'Bruker SHELXTL'
_computing_publication_material 'Bruker SHELXTL'
_computing_structure_refinement 'Bruker SHELXTL'
_computing_structure_solution 'Bruker SHELXTL'
_diffrn_ambient_temperature 273(1)
_diffrn_measured_fraction_theta_full 0.986
_diffrn_measured_fraction_theta_max 0.986
_diffrn_measurement_device_type 'Bruker Nonius Kappa Apex 2 CCD area detector'
_diffrn_measurement_method 'phi and omega scans'
_diffrn_radiation_monochromator graphite
_diffrn_radiation_source 'fine-focus sealed tube'
_diffrn_radiation_type MoK\a
_diffrn_radiation_wavelength 0.71073
_diffrn_reflns_av_R_equivalents 0.0248
_diffrn_reflns_av_sigmaI/netI 0.0198
_diffrn_reflns_limit_h_max 14
_diffrn_reflns_limit_h_min -14
_diffrn_reflns_limit_k_max 15
_diffrn_reflns_limit_k_min -15
_diffrn_reflns_limit_l_max 22
_diffrn_reflns_limit_l_min -22
_diffrn_reflns_number 36283
_diffrn_reflns_theta_full 28.00
_diffrn_reflns_theta_max 28.00
_diffrn_reflns_theta_min 1.92
_exptl_absorpt_coefficient_mu 0.083
_exptl_absorpt_correction_type none
_exptl_crystal_colour Colourless
_exptl_crystal_density_diffrn 1.227
_exptl_crystal_density_method 'not measured'
_exptl_crystal_description prism
_exptl_crystal_F_000 700
_exptl_crystal_size_max 0.50
_exptl_crystal_size_mid 0.50
_exptl_crystal_size_min 0.25
_refine_diff_density_max 0.753
_refine_diff_density_min -0.562
_refine_diff_density_rms 0.061
_refine_ls_extinction_method none
_refine_ls_goodness_of_fit_ref 1.006
_refine_ls_hydrogen_treatment constr
_refine_ls_matrix_type full
_refine_ls_number_parameters 439
_refine_ls_number_reflns 8417
_refine_ls_number_restraints 0
_refine_ls_restrained_S_all 1.006
_refine_ls_R_factor_all 0.0513
_refine_ls_R_factor_gt 0.0455
_refine_ls_shift/su_max 0.000
_refine_ls_shift/su_mean 0.000
_refine_ls_structure_factor_coef Fsqd
_refine_ls_weighting_details 'calc w=1/[\s^2^(Fo^2^)+(0.0670P)^2^+0.7500P] where P=(Fo^2^+2Fc^2^)/3'
_refine_ls_weighting_scheme calc
_refine_ls_wR_factor_gt 0.1213
_refine_ls_wR_factor_ref 0.1277
_reflns_number_gt 7356
_reflns_number_total 8417
_reflns_threshold_expression >2sigma(I)
_cod_data_source_file c3ob27187k.txt
_cod_data_source_block 18c
_cod_depositor_comments
;
The following automatic conversions were performed:

'_symmetry_cell_setting' value 'Triclinic' changed to 'triclinic'
according to /home/saulius/struct/CIF-dictionaries/cif_core.dic
dictionary named 'cif_core.dic' version 2.4.2 from 2011-04-26.

Automatic conversion script
Id: cif_fix_values 1891 2012-01-12 08:04:46Z andrius 

 Adding full bibliography for 7152853--7152857.cif.
;
_cod_original_sg_symbol_H-M P-1
_cod_original_formula_sum 'C40 H47 N1 O7'
_cod_database_code 7152855

loop_
_symmetry_equiv_pos_as_xyz
'x, y, z'
'-x, -y, -z'

loop_
_atom_site_label
_atom_site_type_symbol
_atom_site_fract_x
_atom_site_fract_y
_atom_site_fract_z
_atom_site_U_iso_or_equiv
_atom_site_adp_type
_atom_site_occupancy
_atom_site_symmetry_multiplicity
_atom_site_calc_flag
_atom_site_refinement_flags
O1 O 0.96176(10) 0.40514(8) 0.20831(5) 0.02535(19) Uani 1 1 d .
O2 O 0.78843(16) -0.21801(11) 0.02246(7) 0.0513(3) Uani 1 1 d .
O3 O 0.74749(9) 0.61687(8) 0.39255(5) 0.02304(18) Uani 1 1 d .
O4 O 0.61245(10) 0.17335(9) 0.53686(6) 0.0309(2) Uani 1 1 d .
O5 O 0.41793(10) 0.48751(10) 0.26390(6) 0.0313(2) Uani 1 1 d .
O6 O 0.53858(9) 0.36596(8) 0.23418(6) 0.02431(18) Uani 1 1 d .
O7 O 0.37453(10) -0.25456(9) 0.06314(6) 0.0305(2) Uani 1 1 d .
N1 N 1.16924(13) 1.03877(12) 0.44785(8) 0.0340(3) Uani 1 1 d .
C1 C 1.11208(14) 0.77575(12) 0.26570(8) 0.0268(3) Uani 1 1 d .
H1A H 1.1329 0.8270 0.2316 0.032 Uiso 1 1 calc R
H1B H 1.2027 0.8055 0.3124 0.032 Uiso 1 1 calc R
C2 C 1.05039(14) 0.62420(12) 0.20678(8) 0.0262(2) Uani 1 1 d .
H2A H 0.9550 0.5934 0.1629 0.031 Uiso 1 1 calc R
C3 C 1.03041(13) 0.54841(12) 0.26380(8) 0.0242(2) Uani 1 1 d .
H3A H 1.1255 0.5751 0.3062 0.029 Uiso 1 1 calc R
C4 C 0.93896(13) 0.58251(12) 0.31215(7) 0.0229(2) Uani 1 1 d .
H4A H 0.8879 0.5196 0.3300 0.028 Uiso 1 1 calc R
C5 C 0.92624(12) 0.69637(12) 0.33098(7) 0.0211(2) Uani 1 1 d .
C6 C 0.81507(13) 0.71824(12) 0.36586(7) 0.0209(2) Uani 1 1 d .
H6A H 0.8626 0.8081 0.4159 0.025 Uiso 1 1 calc R
C7 C 0.69673(13) 0.71353(12) 0.29267(7) 0.0209(2) Uani 1 1 d .
H7A H 0.6281 0.7318 0.3172 0.025 Uiso 1 1 calc R
C8 C 0.76769(13) 0.82975(12) 0.26776(7) 0.0232(2) Uani 1 1 d .
H8A H 0.6936 0.8148 0.2152 0.028 Uiso 1 1 calc R
C9 C 0.89399(13) 0.82347(12) 0.24202(7) 0.0240(2) Uani 1 1 d .
H9A H 0.9442 0.9061 0.2362 0.029 Uiso 1 1 calc R
H9B H 0.8543 0.7475 0.1848 0.029 Uiso 1 1 calc R
C10 C 1.00682(13) 0.80751(12) 0.30641(7) 0.0225(2) Uani 1 1 d .
C11 C 0.61139(13) 0.56917(12) 0.21513(7) 0.0227(2) Uani 1 1 d .
H11A H 0.6806 0.5370 0.2018 0.027 Uiso 1 1 calc R
C12 C 0.51247(13) 0.47304(12) 0.24194(7) 0.0231(2) Uani 1 1 d .
C13 C 1.14713(17) 0.59706(15) 0.15918(11) 0.0402(3) Uani 1 1 d .
H13A H 1.2409 0.6261 0.2013 0.060 Uiso 1 1 calc R
H13B H 1.1572 0.6467 0.1241 0.060 Uiso 1 1 calc R
H13C H 1.1043 0.5013 0.1221 0.060 Uiso 1 1 calc R
C14 C 0.80852(15) 0.96973(12) 0.33899(8) 0.0275(3) Uani 1 1 d .
H14A H 0.8755 0.9858 0.3933 0.041 Uiso 1 1 calc R
H14B H 0.7227 0.9712 0.3466 0.041 Uiso 1 1 calc R
H14C H 0.8528 1.0396 0.3216 0.041 Uiso 1 1 calc R
C15 C 0.51579(15) 0.56219(14) 0.13115(8) 0.0313(3) Uani 1 1 d .
H15A H 0.4571 0.4687 0.0889 0.047 Uiso 1 1 calc R
H15B H 0.5763 0.6115 0.1074 0.047 Uiso 1 1 calc R
H15C H 0.4542 0.6020 0.1447 0.047 Uiso 1 1 calc R
C16 C 1.09677(13) 0.93763(12) 0.38653(8) 0.0253(2) Uani 1 1 d .
C17 C 0.9783(2) 0.32790(16) 0.25563(10) 0.0533(5) Uani 1 1 d .
H17A H 0.9204 0.3278 0.2913 0.064 Uiso 1 1 calc R
H17B H 1.0791 0.3686 0.2943 0.064 Uiso 1 1 calc R
C18 C 0.93048(16) 0.18457(13) 0.19231(8) 0.0306(3) Uani 1 1 d .
C19 C 1.02881(16) 0.14877(15) 0.16551(10) 0.0357(3) Uani 1 1 d .
H19A H 1.1246 0.2148 0.1863 0.043 Uiso 1 1 calc R
C20 C 0.98713(18) 0.01514(16) 0.10769(10) 0.0372(3) Uani 1 1 d .
H20A H 1.0542 -0.0078 0.0900 0.045 Uiso 1 1 calc R
C21 C 0.84449(17) -0.08241(13) 0.07724(8) 0.0317(3) Uani 1 1 d .
C22 C 0.74518(15) -0.04706(14) 0.10276(8) 0.0305(3) Uani 1 1 d .
H22A H 0.6491 -0.1126 0.0814 0.037 Uiso 1 1 calc R
C23 C 0.78779(15) 0.08468(14) 0.15956(8) 0.0297(3) Uani 1 1 d .
H23A H 0.7199 0.1073 0.1764 0.036 Uiso 1 1 calc R
C24 C 0.8888(3) -0.2649(2) 0.00428(15) 0.0712(7) Uani 1 1 d .
H24A H 0.9288 -0.2273 -0.0316 0.107 Uiso 1 1 calc R
H24B H 0.8401 -0.3626 -0.0262 0.107 Uiso 1 1 calc R
H24C H 0.9654 -0.2366 0.0583 0.107 Uiso 1 1 calc R
C25 C 0.83366(14) 0.64519(13) 0.47924(7) 0.0258(2) Uani 1 1 d .
H25A H 0.8327 0.7212 0.5224 0.031 Uiso 1 1 calc R
H25B H 0.9333 0.6693 0.4851 0.031 Uiso 1 1 calc R
C26 C 0.77133(13) 0.52019(12) 0.49413(7) 0.0227(2) Uani 1 1 d .
C27 C 0.80880(13) 0.41548(13) 0.46588(8) 0.0242(2) Uani 1 1 d .
H27A H 0.8723 0.4231 0.4368 0.029 Uiso 1 1 calc R
C28 C 0.75336(13) 0.30095(12) 0.48030(8) 0.0243(2) Uani 1 1 d .
H28A H 0.7799 0.2324 0.4614 0.029 Uiso 1 1 calc R
C29 C 0.65739(13) 0.28826(12) 0.52338(8) 0.0234(2) Uani 1 1 d .
C30 C 0.61596(13) 0.38964(13) 0.55039(8) 0.0261(2) Uani 1 1 d .
H30A H 0.5501 0.3808 0.5778 0.031 Uiso 1 1 calc R
C31 C 0.67440(14) 0.50464(13) 0.53579(8) 0.0254(2) Uani 1 1 d .
H31A H 0.6476 0.5731 0.5545 0.030 Uiso 1 1 calc R
C32 C 0.51878(15) 0.15970(15) 0.58409(10) 0.0342(3) Uani 1 1 d .
H32A H 0.5663 0.2359 0.6408 0.051 Uiso 1 1 calc R
H32B H 0.4963 0.0768 0.5909 0.051 Uiso 1 1 calc R
H32C H 0.4308 0.1573 0.5523 0.051 Uiso 1 1 calc R
C33 C 0.45955(14) 0.27328(13) 0.26543(8) 0.0274(3) Uani 1 1 d .
H33A H 0.3673 0.2735 0.2605 0.033 Uiso 1 1 calc R
H33B H 0.5148 0.3016 0.3266 0.033 Uiso 1 1 calc R
C34 C 0.43506(13) 0.13311(12) 0.21073(8) 0.0241(2) Uani 1 1 d .
C35 C 0.46781(13) 0.05369(13) 0.24910(8) 0.0256(2) Uani 1 1 d .
H35 H 0.5061 0.0881 0.3099 0.031 Uiso 1 1 calc R
C36 C 0.44448(14) -0.07578(13) 0.19838(8) 0.0266(3) Uani 1 1 d .
H36 H 0.4662 -0.1280 0.2251 0.032 Uiso 1 1 calc R
C37 C 0.38858(13) -0.12789(12) 0.10738(8) 0.0243(2) Uani 1 1 d .
C38 C 0.35341(15) -0.05091(13) 0.06783(8) 0.0312(3) Uani 1 1 d .
H38 H 0.3144 -0.0856 0.0070 0.037 Uiso 1 1 calc R
C39 C 0.37703(15) 0.07859(14) 0.11989(8) 0.0319(3) Uani 1 1 d .
H39 H 0.3533 0.1301 0.0932 0.038 Uiso 1 1 calc R
C40 C 0.31722(19) -0.31171(15) -0.03008(9) 0.0421(4) Uani 1 1 d .
H40A H 0.2222 -0.3185 -0.0507 0.063 Uiso 1 1 calc R
H40B H 0.3111 -0.4009 -0.0533 0.063 Uiso 1 1 calc R
H40C H 0.3797 -0.2543 -0.0491 0.063 Uiso 1 1 calc R

loop_
_atom_site_aniso_label
_atom_site_aniso_U_11
_atom_site_aniso_U_22
_atom_site_aniso_U_33
_atom_site_aniso_U_23
_atom_site_aniso_U_13
_atom_site_aniso_U_12
O1 0.0324(4) 0.0204(4) 0.0184(4) 0.0050(3) 0.0038(3) 0.0138(3)
O2 0.0909(9) 0.0303(5) 0.0348(6) 0.0110(5) 0.0231(6) 0.0335(6)
O3 0.0279(4) 0.0248(4) 0.0171(4) 0.0115(3) 0.0068(3) 0.0119(3)
O4 0.0341(5) 0.0293(5) 0.0371(5) 0.0191(4) 0.0190(4) 0.0152(4)
O5 0.0294(5) 0.0329(5) 0.0382(5) 0.0153(4) 0.0161(4) 0.0192(4)
O6 0.0271(4) 0.0215(4) 0.0279(4) 0.0116(3) 0.0123(3) 0.0130(3)
O7 0.0386(5) 0.0230(4) 0.0233(4) 0.0077(4) 0.0064(4) 0.0130(4)
N1 0.0345(6) 0.0279(6) 0.0280(6) 0.0033(5) 0.0054(5) 0.0142(5)
C1 0.0268(6) 0.0217(6) 0.0264(6) 0.0059(5) 0.0115(5) 0.0086(5)
C2 0.0275(6) 0.0221(6) 0.0241(6) 0.0049(5) 0.0114(5) 0.0098(5)
C3 0.0249(5) 0.0204(5) 0.0202(5) 0.0028(4) 0.0041(4) 0.0112(4)
C4 0.0264(5) 0.0233(5) 0.0174(5) 0.0080(4) 0.0055(4) 0.0124(4)
C5 0.0237(5) 0.0226(5) 0.0153(5) 0.0073(4) 0.0051(4) 0.0112(4)
C6 0.0271(5) 0.0210(5) 0.0167(5) 0.0089(4) 0.0081(4) 0.0128(4)
C7 0.0267(5) 0.0214(5) 0.0179(5) 0.0086(4) 0.0084(4) 0.0143(4)
C8 0.0304(6) 0.0225(5) 0.0192(5) 0.0105(4) 0.0076(4) 0.0146(5)
C9 0.0312(6) 0.0220(5) 0.0180(5) 0.0091(4) 0.0087(4) 0.0116(5)
C10 0.0263(6) 0.0196(5) 0.0183(5) 0.0057(4) 0.0073(4) 0.0102(4)
C11 0.0276(6) 0.0228(5) 0.0187(5) 0.0084(4) 0.0076(4) 0.0140(5)
C12 0.0245(5) 0.0222(5) 0.0198(5) 0.0067(4) 0.0052(4) 0.0119(4)
C13 0.0434(8) 0.0300(7) 0.0433(8) 0.0063(6) 0.0272(7) 0.0145(6)
C14 0.0367(7) 0.0226(6) 0.0256(6) 0.0107(5) 0.0104(5) 0.0169(5)
C15 0.0380(7) 0.0287(6) 0.0210(6) 0.0092(5) 0.0033(5) 0.0153(5)
C16 0.0286(6) 0.0244(6) 0.0226(6) 0.0084(5) 0.0086(5) 0.0142(5)
C17 0.0979(14) 0.0306(7) 0.0208(6) 0.0080(6) 0.0034(7) 0.0334(9)
C18 0.0476(8) 0.0255(6) 0.0185(5) 0.0098(5) 0.0066(5) 0.0203(6)
C19 0.0316(7) 0.0353(7) 0.0410(8) 0.0233(6) 0.0104(6) 0.0127(6)
C20 0.0509(8) 0.0475(8) 0.0440(8) 0.0307(7) 0.0323(7) 0.0359(7)
C21 0.0553(8) 0.0249(6) 0.0206(6) 0.0122(5) 0.0155(6) 0.0220(6)
C22 0.0337(6) 0.0312(6) 0.0262(6) 0.0172(5) 0.0073(5) 0.0130(5)
C23 0.0403(7) 0.0388(7) 0.0258(6) 0.0194(5) 0.0159(5) 0.0274(6)
C24 0.142(2) 0.0569(11) 0.0643(13) 0.0344(10) 0.0701(15) 0.0703(14)
C25 0.0325(6) 0.0262(6) 0.0165(5) 0.0102(5) 0.0060(5) 0.0126(5)
C26 0.0260(5) 0.0258(6) 0.0153(5) 0.0097(4) 0.0046(4) 0.0123(5)
C27 0.0251(5) 0.0305(6) 0.0193(5) 0.0115(5) 0.0096(4) 0.0140(5)
C28 0.0264(6) 0.0265(6) 0.0217(5) 0.0096(5) 0.0089(4) 0.0149(5)
C29 0.0234(5) 0.0254(6) 0.0209(5) 0.0116(5) 0.0066(4) 0.0106(5)
C30 0.0264(6) 0.0344(6) 0.0236(6) 0.0146(5) 0.0119(5) 0.0171(5)
C31 0.0304(6) 0.0301(6) 0.0205(5) 0.0115(5) 0.0093(5) 0.0188(5)
C32 0.0310(6) 0.0368(7) 0.0364(7) 0.0205(6) 0.0164(6) 0.0113(6)
C33 0.0307(6) 0.0260(6) 0.0284(6) 0.0132(5) 0.0138(5) 0.0132(5)
C34 0.0226(5) 0.0228(5) 0.0241(6) 0.0104(5) 0.0071(4) 0.0085(4)
C35 0.0259(6) 0.0263(6) 0.0196(5) 0.0106(5) 0.0051(4) 0.0086(5)
C36 0.0295(6) 0.0254(6) 0.0235(6) 0.0136(5) 0.0057(5) 0.0114(5)
C37 0.0232(5) 0.0207(5) 0.0228(6) 0.0086(5) 0.0052(4) 0.0069(4)
C38 0.0398(7) 0.0272(6) 0.0186(6) 0.0098(5) 0.0025(5) 0.0125(5)
C39 0.0407(7) 0.0279(6) 0.0248(6) 0.0138(5) 0.0045(5) 0.0163(5)
C40 0.0556(9) 0.0305(7) 0.0245(7) 0.0035(6) 0.0048(6) 0.0173(7)

loop_
_atom_type_symbol
_atom_type_description
_atom_type_scat_dispersion_real
_atom_type_scat_dispersion_imag
_atom_type_scat_source
C C 0.0033 0.0016 'International Tables Vol C Tables 4.2.6.8 and 6.1.1.4'
H H 0.0000 0.0000 'International Tables Vol C Tables 4.2.6.8 and 6.1.1.4'
N N 0.0061 0.0033 'International Tables Vol C Tables 4.2.6.8 and 6.1.1.4'
O O 0.0106 0.0060 'International Tables Vol C Tables 4.2.6.8 and 6.1.1.4'

loop_
_geom_angle_atom_site_label_1
_geom_angle_atom_site_label_2
_geom_angle_atom_site_label_3
_geom_angle
_geom_angle_publ_flag
C17 O1 C3 112.56(10) yes
C21 O2 C24 116.85(16) yes
C6 O3 C25 112.27(9) yes
C29 O4 C32 116.77(10) yes
C12 O6 C33 116.63(9) yes
C37 O7 C40 117.37(10) yes
C2 C1 C10 112.50(10) yes
C2 C1 H1A 109.1 ?
C10 C1 H1A 109.1 ?
C2 C1 H1B 109.1 ?
C10 C1 H1B 109.1 ?
H1A C1 H1B 107.8 ?
C3 C2 C13 112.00(11) yes
C3 C2 C1 107.66(10) yes
C13 C2 C1 111.73(11) yes
C3 C2 H2A 108.5 ?
C13 C2 H2A 108.5 ?
C1 C2 H2A 108.5 ?
O1 C3 C4 110.40(10) yes
O1 C3 C2 108.32(9) yes
C4 C3 C2 110.09(10) yes
O1 C3 H3A 109.3 ?
C4 C3 H3A 109.3 ?
C2 C3 H3A 109.3 ?
C5 C4 C3 124.34(11) yes
C5 C4 H4A 117.8 ?
C3 C4 H4A 117.8 ?
C4 C5 C6 123.25(11) yes
C4 C5 C10 122.36(11) yes
C6 C5 C10 113.78(9) yes
O3 C6 C5 112.35(9) yes
O3 C6 C7 108.39(9) yes
C5 C6 C7 108.64(9) yes
O3 C6 H6A 109.1 ?
C5 C6 H6A 109.1 ?
C7 C6 H6A 109.1 ?
C8 C7 C6 108.73(9) yes
C8 C7 C11 114.83(9) yes
C6 C7 C11 110.50(9) yes
C8 C7 H7A 107.5 ?
C6 C7 H7A 107.5 ?
C11 C7 H7A 107.5 ?
C9 C8 C14 113.42(10) yes
C9 C8 C7 111.79(9) yes
C14 C8 C7 111.68(10) yes
C9 C8 H8A 106.5 ?
C14 C8 H8A 106.5 ?
C7 C8 H8A 106.5 ?
C8 C9 C10 115.82(9) yes
C8 C9 H9A 108.3 ?
C10 C9 H9A 108.3 ?
C8 C9 H9B 108.3 ?
C10 C9 H9B 108.3 ?
H9A C9 H9B 107.4 ?
C16 C10 C5 109.33(9) yes
C16 C10 C1 106.55(10) yes
C5 C10 C1 111.73(10) yes
C16 C10 C9 109.57(10) yes
C5 C10 C9 108.67(9) yes
C1 C10 C9 110.96(10) yes
C12 C11 C15 107.19(10) yes
C12 C11 C7 109.04(9) yes
C15 C11 C7 114.22(10) yes
C12 C11 H11A 108.8 ?
C15 C11 H11A 108.8 ?
C7 C11 H11A 108.8 ?
O5 C12 O6 124.08(11) yes
O5 C12 C11 124.23(11) yes
O6 C12 C11 111.62(10) yes
C2 C13 H13A 109.5 ?
C2 C13 H13B 109.5 ?
H13A C13 H13B 109.5 ?
C2 C13 H13C 109.5 ?
H13A C13 H13C 109.5 ?
H13B C13 H13C 109.5 ?
C8 C14 H14A 109.5 ?
C8 C14 H14B 109.5 ?
H14A C14 H14B 109.5 ?
C8 C14 H14C 109.5 ?
H14A C14 H14C 109.5 ?
H14B C14 H14C 109.5 ?
C11 C15 H15A 109.5 ?
C11 C15 H15B 109.5 ?
H15A C15 H15B 109.5 ?
C11 C15 H15C 109.5 ?
H15A C15 H15C 109.5 ?
H15B C15 H15C 109.5 ?
N1 C16 C10 178.27(14) yes
O1 C17 C18 109.36(11) yes
O1 C17 H17A 109.8 ?
C18 C17 H17A 109.8 ?
O1 C17 H17B 109.8 ?
C18 C17 H17B 109.8 ?
H17A C17 H17B 108.3 ?
C19 C18 C23 118.34(12) yes
C19 C18 C17 120.28(15) yes
C23 C18 C17 121.38(15) yes
C18 C19 C20 121.25(13) yes
C18 C19 H19A 119.4 ?
C20 C19 H19A 119.4 ?
C21 C20 C19 118.94(13) yes
C21 C20 H20A 120.5 ?
C19 C20 H20A 120.5 ?
O2 C21 C22 114.14(13) yes
O2 C21 C20 125.70(14) yes
C22 C21 C20 120.15(12) yes
C23 C22 C21 120.20(13) yes
C23 C22 H22A 119.9 ?
C21 C22 H22A 119.9 ?
C22 C23 C18 121.10(12) yes
C22 C23 H23A 119.4 ?
C18 C23 H23A 119.4 ?
O2 C24 H24A 109.5 ?
O2 C24 H24B 109.5 ?
H24A C24 H24B 109.5 ?
O2 C24 H24C 109.5 ?
H24A C24 H24C 109.5 ?
H24B C24 H24C 109.5 ?
O3 C25 C26 108.46(9) yes
O3 C25 H25A 110.0 ?
C26 C25 H25A 110.0 ?
O3 C25 H25B 110.0 ?
C26 C25 H25B 110.0 ?
H25A C25 H25B 108.4 ?
C31 C26 C27 117.98(11) yes
C31 C26 C25 121.15(11) yes
C27 C26 C25 120.87(11) yes
C28 C27 C26 121.22(11) yes
C28 C27 H27A 119.4 ?
C26 C27 H27A 119.4 ?
C27 C28 C29 119.81(11) yes
C27 C28 H28A 120.1 ?
C29 C28 H28A 120.1 ?
O4 C29 C30 124.71(11) yes
O4 C29 C28 115.24(11) yes
C30 C29 C28 120.05(11) yes
C29 C30 C31 119.02(11) yes
C29 C30 H30A 120.5 ?
C31 C30 H30A 120.5 ?
C26 C31 C30 121.89(11) yes
C26 C31 H31A 119.1 ?
C30 C31 H31A 119.1 ?
O4 C32 H32A 109.5 ?
O4 C32 H32B 109.5 ?
H32A C32 H32B 109.5 ?
O4 C32 H32C 109.5 ?
H32A C32 H32C 109.5 ?
H32B C32 H32C 109.5 ?
O6 C33 C34 108.22(10) yes
O6 C33 H33A 110.1 ?
C34 C33 H33A 110.1 ?
O6 C33 H33B 110.1 ?
C34 C33 H33B 110.1 ?
H33A C33 H33B 108.4 ?
C39 C34 C35 118.11(11) yes
C39 C34 C33 120.61(11) yes
C35 C34 C33 121.27(11) yes
C36 C35 C34 121.08(11) yes
C36 C35 H35 119.5 ?
C34 C35 H35 119.5 ?
C35 C36 C37 120.02(11) yes
C35 C36 H36 120.0 ?
C37 C36 H36 120.0 ?
O7 C37 C38 124.61(11) yes
O7 C37 C36 115.62(11) yes
C38 C37 C36 119.76(11) yes
C37 C38 C39 119.34(11) yes
C37 C38 H38 120.3 ?
C39 C38 H38 120.3 ?
C34 C39 C38 121.68(11) yes
C34 C39 H39 119.2 ?
C38 C39 H39 119.2 ?
O7 C40 H40A 109.5 ?
O7 C40 H40B 109.5 ?
H40A C40 H40B 109.5 ?
O7 C40 H40C 109.5 ?
H40A C40 H40C 109.5 ?
H40B C40 H40C 109.5 ?

loop_
_geom_bond_atom_site_label_1
_geom_bond_atom_site_label_2
_geom_bond_distance
_geom_bond_publ_flag
O1 C17 1.4213(16) yes
O1 C3 1.4322(13) yes
O2 C21 1.3729(16) yes
O2 C24 1.417(2) yes
O3 C6 1.4194(14) yes
O3 C25 1.4357(13) yes
O4 C29 1.3646(15) yes
O4 C32 1.4292(16) yes
O5 C12 1.2041(15) yes
O6 C12 1.3444(14) yes
O6 C33 1.4478(15) yes
O7 C37 1.3673(15) yes
O7 C40 1.4224(16) yes
N1 C16 1.1452(17) yes
C1 C2 1.5269(16) yes
C1 C10 1.5479(17) yes
C1 H1A 0.9700 ?
C1 H1B 0.9700 ?
C2 C3 1.5198(18) yes
C2 C13 1.5202(18) yes
C2 H2A 0.9800 ?
C3 C4 1.5032(17) yes
C3 H3A 0.9800 ?
C4 C5 1.3262(16) yes
C4 H4A 0.9300 ?
C5 C6 1.5129(16) yes
C5 C10 1.5213(16) yes
C6 C7 1.5444(15) yes
C6 H6A 0.9800 ?
C7 C8 1.5411(16) yes
C7 C11 1.5508(16) yes
C7 H7A 0.9800 ?
C8 C9 1.5327(17) yes
C8 C14 1.5381(16) yes
C8 H8A 0.9800 ?
C9 C10 1.5511(16) yes
C9 H9A 0.9700 ?
C9 H9B 0.9700 ?
C10 C16 1.4803(16) yes
C11 C12 1.5141(17) yes
C11 C15 1.5361(16) yes
C11 H11A 0.9800 ?
C13 H13A 0.9600 ?
C13 H13B 0.9600 ?
C13 H13C 0.9600 ?
C14 H14A 0.9600 ?
C14 H14B 0.9600 ?
C14 H14C 0.9600 ?
C15 H15A 0.9600 ?
C15 H15B 0.9600 ?
C15 H15C 0.9600 ?
C17 C18 1.4986(18) yes
C17 H17A 0.9700 ?
C17 H17B 0.9700 ?
C18 C19 1.381(2) yes
C18 C23 1.388(2) yes
C19 C20 1.398(2) yes
C19 H19A 0.9300 ?
C20 C21 1.383(2) yes
C20 H20A 0.9300 ?
C21 C22 1.379(2) yes
C22 C23 1.3733(19) yes
C22 H22A 0.9300 ?
C23 H23A 0.9300 ?
C24 H24A 0.9600 ?
C24 H24B 0.9600 ?
C24 H24C 0.9600 ?
C25 C26 1.4997(17) yes
C25 H25A 0.9700 ?
C25 H25B 0.9700 ?
C26 C31 1.3852(17) yes
C26 C27 1.3962(17) yes
C27 C28 1.3796(17) yes
C27 H27A 0.9300 ?
C28 C29 1.3941(17) yes
C28 H28A 0.9300 ?
C29 C30 1.3888(17) yes
C30 C31 1.3905(18) yes
C30 H30A 0.9300 ?
C31 H31A 0.9300 ?
C32 H32A 0.9600 ?
C32 H32B 0.9600 ?
C32 H32C 0.9600 ?
C33 C34 1.4996(17) yes
C33 H33A 0.9700 ?
C33 H33B 0.9700 ?
C34 C39 1.3870(17) yes
C34 C35 1.3879(17) yes
C35 C36 1.3833(18) yes
C35 H35 0.9300 ?
C36 C37 1.3909(17) yes
C36 H36 0.9300 ?
C37 C38 1.3850(17) yes
C38 C39 1.3885(18) yes
C38 H38 0.9300 ?
C39 H39 0.9300 ?
C40 H40A 0.9600 ?
C40 H40B 0.9600 ?
C40 H40C 0.9600 ?

loop_
_geom_torsion_atom_site_label_1
_geom_torsion_atom_site_label_2
_geom_torsion_atom_site_label_3
_geom_torsion_atom_site_label_4
_geom_torsion
_geom_torsion_publ_flag
C10 C1 C2 C3 -63.24(13) yes
C10 C1 C2 C13 173.40(12) yes
C17 O1 C3 C4 -77.73(15) yes
C17 O1 C3 C2 161.66(13) yes
C13 C2 C3 O1 -61.38(13) yes
C1 C2 C3 O1 175.42(9) yes
C13 C2 C3 C4 177.82(10) yes
C1 C2 C3 C4 54.62(13) yes
O1 C3 C4 C5 -144.28(11) yes
C2 C3 C4 C5 -24.74(16) yes
C3 C4 C5 C6 169.39(10) yes
C3 C4 C5 C10 -1.13(18) yes
C25 O3 C6 C5 82.20(11) yes
C25 O3 C6 C7 -157.74(9) yes
C4 C5 C6 O3 11.92(15) yes
C10 C5 C6 O3 -176.83(9) yes
C4 C5 C6 C7 -108.00(12) yes
C10 C5 C6 C7 63.25(12) yes
O3 C6 C7 C8 176.13(9) yes
C5 C6 C7 C8 -61.51(11) yes
O3 C6 C7 C11 -56.98(12) yes
C5 C6 C7 C11 65.37(12) yes
C6 C7 C8 C9 55.04(12) yes
C11 C7 C8 C9 -69.31(12) yes
C6 C7 C8 C14 -73.24(12) yes
C11 C7 C8 C14 162.40(10) yes
C14 C8 C9 C10 78.26(12) yes
C7 C8 C9 C10 -49.10(13) yes
C4 C5 C10 C16 -122.74(12) yes
C6 C5 C10 C16 65.91(12) yes
C4 C5 C10 C1 -5.05(15) yes
C6 C5 C10 C1 -176.40(9) yes
C4 C5 C10 C9 117.70(12) yes
C6 C5 C10 C9 -53.64(12) yes
C2 C1 C10 C16 156.86(10) yes
C2 C1 C10 C5 37.51(14) yes
C2 C1 C10 C9 -83.93(13) yes
C8 C9 C10 C16 -73.10(13) yes
C8 C9 C10 C5 46.30(13) yes
C8 C9 C10 C1 169.52(10) yes
C8 C7 C11 C12 -163.26(10) yes
C6 C7 C11 C12 73.32(12) yes
C8 C7 C11 C15 -43.39(14) yes
C6 C7 C11 C15 -166.81(10) yes
C33 O6 C12 O5 -8.35(17) yes
C33 O6 C12 C11 174.62(9) yes
C15 C11 C12 O5 -64.14(15) yes
C7 C11 C12 O5 59.99(15) yes
C15 C11 C12 O6 112.88(11) yes
C7 C11 C12 O6 -122.99(10) yes
C5 C10 C16 N1 133(5) yes
C1 C10 C16 N1 12(5) yes
C9 C10 C16 N1 -108(5) yes
C3 O1 C17 C18 -168.85(13) yes
O1 C17 C18 C19 90.30(18) yes
O1 C17 C18 C23 -90.06(18) yes
C23 C18 C19 C20 -0.77(19) yes
C17 C18 C19 C20 178.88(12) yes
C18 C19 C20 C21 -0.1(2) yes
C24 O2 C21 C22 -170.94(13) yes
C24 O2 C21 C20 8.1(2) yes
C19 C20 C21 O2 -178.01(12) yes
C19 C20 C21 C22 1.0(2) yes
O2 C21 C22 C23 178.15(11) yes
C20 C21 C22 C23 -0.98(19) yes
C21 C22 C23 C18 0.06(18) yes
C19 C18 C23 C22 0.81(18) yes
C17 C18 C23 C22 -178.83(12) yes
C6 O3 C25 C26 -167.68(9) yes
O3 C25 C26 C31 -95.25(13) yes
O3 C25 C26 C27 84.39(13) yes
C31 C26 C27 C28 -1.18(17) yes
C25 C26 C27 C28 179.17(10) yes
C26 C27 C28 C29 0.38(18) yes
C32 O4 C29 C30 -1.54(18) yes
C32 O4 C29 C28 177.46(11) yes
C27 C28 C29 O4 -178.00(10) yes
C27 C28 C29 C30 1.04(18) yes
O4 C29 C30 C31 177.33(11) yes
C28 C29 C30 C31 -1.62(18) yes
C27 C26 C31 C30 0.58(18) yes
C25 C26 C31 C30 -179.77(11) yes
C29 C30 C31 C26 0.80(18) yes
C12 O6 C33 C34 148.91(10) yes
O6 C33 C34 C39 -50.35(15) yes
O6 C33 C34 C35 130.47(12) yes
C39 C34 C35 C36 0.52(19) yes
C33 C34 C35 C36 179.73(11) yes
C34 C35 C36 C37 0.60(19) yes
C40 O7 C37 C38 -1.19(19) yes
C40 O7 C37 C36 179.77(12) yes
C35 C36 C37 O7 177.65(11) yes
C35 C36 C37 C38 -1.44(19) yes
O7 C37 C38 C39 -177.85(12) yes
C36 C37 C38 C39 1.1(2) yes
C35 C34 C39 C38 -0.8(2) yes
C33 C34 C39 C38 179.97(13) yes
C37 C38 C39 C34 0.0(2) yes
